data_4022948
loop_
_publ_author_name
'Mercedes Amat'
'Oscar Lozano'
'Carmen Escolano'
'Elies Molins'
'Joan Bosch'

_publ_section_title
;
 Enantioselective Synthesis of 3,3-Disubstituted Piperidine
 Derivatives by Enolate Dialkylation of Phenylglycinol-Derived
 Oxazolopiperidone Lactams
;
_journal_name_full 'Journal of Organic Chemistry'
_journal_page_first 4431
_journal_page_last 4439
_journal_paper_doi 10.1021/jo070397q
_journal_volume 72
_journal_year 2007
_chemical_absolute_configuration syn
_chemical_compound_source 'synthesis as described'
_chemical_formula_moiety 'C22 H27 N1 O2'
_chemical_formula_sum 'C22 H27 N O2'
_chemical_formula_weight 337.45
_chemical_name_systematic
;
 ?
;
_space_group_IT_number 4
_symmetry_cell_setting monoclinic
_symmetry_Int_Tables_number 4
_symmetry_space_group_name_Hall 'P 2yb'
_symmetry_space_group_name_H-M 'P 1 21 1'
_atom_sites_solution_hydrogens geom
_atom_sites_solution_primary direct
_atom_sites_solution_secondary difmap
_audit_conform_dict_location ftp://ftp.iucr.org/pub/cif_core.dic
_audit_conform_dict_name cif_core.dic
_audit_conform_dict_version 2.2
_audit_creation_date 2005-03-17T19:09:11-00:00
_audit_creation_method 'WinGX routine CIF_UPDATE'
_cell_angle_alpha 90
_cell_angle_beta 103.89(5)
_cell_angle_gamma 90
_cell_formula_units_Z 2
_cell_length_a 9.493(6)
_cell_length_b 8.884(7)
_cell_length_c 11.272(6)
_cell_measurement_reflns_used 25
_cell_measurement_temperature 294(2)
_cell_measurement_theta_max 11.4
_cell_measurement_theta_min 8.7
_cell_measurement_wavelength 0.71073
_cell_volume 922.8(11)
_computing_cell_refinement 'CAD4 Express (Enraf Nonius, 1994)'
_computing_data_collection 'CAD4 Express (Enraf Nonius, 1994)'
_computing_data_reduction 'XCAD4 (Harms & Wocadlo, 1995)'
_computing_molecular_graphics 'Ortep-3 for Windows (Farrugia, 1997)'
_computing_publication_material 'WinGX publication routines (Farrugia, 1999)'
_computing_structure_refinement 'SHELXL-97 (Sheldrick, 1997)'
_computing_structure_solution 'SHELXS-97 (Sheldrick, 1997)'
_diffrn_ambient_temperature 294(2)
_diffrn_detector 'scintillation LiI'
_diffrn_detector_dtime 1.195
_diffrn_measured_fraction_theta_full 0.999
_diffrn_measured_fraction_theta_max 0.999
_diffrn_measurement_device '\k-geometry diffractometer'
_diffrn_measurement_device_type 'Enraf Nonius CAD4'
_diffrn_measurement_method 'non-profiled omega scans'
_diffrn_orient_matrix_type
;
  x-axis points to radiation source
  the matrix is specified in reciprocal space
;
_diffrn_orient_matrix_UB_11 -0.107455
_diffrn_orient_matrix_UB_12 -0.002163
_diffrn_orient_matrix_UB_13 -0.009282
_diffrn_orient_matrix_UB_21 -0.014406
_diffrn_orient_matrix_UB_22 -0.023782
_diffrn_orient_matrix_UB_23 -0.088847
_diffrn_orient_matrix_UB_31 0.005258
_diffrn_orient_matrix_UB_32 -0.110053
_diffrn_orient_matrix_UB_33 0.019336
_diffrn_radiation_monochromator graphite
_diffrn_radiation_probe x-ray
_diffrn_radiation_type MoK\a
_diffrn_radiation_wavelength 0.71073
_diffrn_reflns_av_R_equivalents 0.0447
_diffrn_reflns_av_unetI/netI 0.0349
_diffrn_reflns_limit_h_max 11
_diffrn_reflns_limit_h_min -10
_diffrn_reflns_limit_k_max 10
_diffrn_reflns_limit_k_min 0
_diffrn_reflns_limit_l_max 0
_diffrn_reflns_limit_l_min -13
_diffrn_reflns_number 1833
_diffrn_reflns_theta_full 24.97
_diffrn_reflns_theta_max 24.97
_diffrn_reflns_theta_min 1.86
_diffrn_source 'Enraf Nonius FR590'
_diffrn_standards_decay_% 0
_diffrn_standards_interval_time 60
_diffrn_standards_number 2
_exptl_absorpt_coefficient_mu 0.077
_exptl_absorpt_correction_T_max 0.653
_exptl_absorpt_correction_T_min 0.182
_exptl_absorpt_correction_type refdelf
_exptl_absorpt_process_details
;
        (See: Walker, N. & Stuart, D. (1983) Acta Cryst. A39, 158-166)
;
_exptl_crystal_colour colorless
_exptl_crystal_density_diffrn 1.214
_exptl_crystal_density_method 'not measured'
_exptl_crystal_description 'irregular flat'
_exptl_crystal_F_000 364
_exptl_crystal_size_max 0.56
_exptl_crystal_size_mid 0.34
_exptl_crystal_size_min 0.16
_refine_diff_density_max 0.171
_refine_diff_density_min -0.157
_refine_diff_density_rms 0.033
_refine_ls_abs_structure_details 'Flack H D (1983), Acta Cryst. A39, 876-881'
_refine_ls_abs_structure_Flack 1(3)
_refine_ls_extinction_method none
_refine_ls_goodness_of_fit_ref 1.067
_refine_ls_hydrogen_treatment mixed
_refine_ls_matrix_type full
_refine_ls_number_parameters 228
_refine_ls_number_reflns 1742
_refine_ls_number_restraints 1
_refine_ls_restrained_S_all 1.066
_refine_ls_R_factor_all 0.0656
_refine_ls_R_factor_gt 0.0422
_refine_ls_shift/su_max 0
_refine_ls_shift/su_mean 0
_refine_ls_structure_factor_coef Fsqd
_refine_ls_weighting_details 'calc w=1/[\s^2^(Fo^2^)+(0.0605P)^2^+0.1010P] where P=(Fo^2^+2Fc^2^)/3'
_refine_ls_weighting_scheme calc
_refine_ls_wR_factor_gt 0.1007
_refine_ls_wR_factor_ref 0.1134
_reflns_number_gt 1405
_reflns_number_total 1742
_reflns_threshold_expression >2sigma(I)
_cod_data_source_file jo070397qsi20070302_094640.cif
_cod_data_source_block jb48
_cod_original_sg_symbol_H-M 'P 21'
_cod_database_code 4022948

loop_
_symmetry_equiv_pos_as_xyz
'x, y, z'
'-x, y+1/2, -z'

loop_
_atom_site_label
_atom_site_type_symbol
_atom_site_fract_x
_atom_site_fract_y
_atom_site_fract_z
_atom_site_U_iso_or_equiv
_atom_site_adp_type
_atom_site_occupancy
_atom_site_symmetry_multiplicity
_atom_site_calc_flag
_atom_site_refinement_flags
C2 C 1.1656(4) -0.2547(4) 0.9339(3) 0.0512(9) Uani 1 1 d .
H2A H 1.1524 -0.3626 0.9233 0.061 Uiso 1 1 calc R
H2B H 1.2657 -0.2312 0.9348 0.061 Uiso 1 1 calc R
C3 C 1.0649(3) -0.1731(4) 0.8286(3) 0.0443(8) Uani 1 1 d .
H3 H 1.0737 -0.0653 0.847 0.053 Uiso 1 1 calc R
C5 C 0.8115(4) -0.1076(4) 0.8152(3) 0.0421(8) Uani 1 1 d .
C6 C 0.6509(4) -0.1495(4) 0.8050(3) 0.0490(9) Uani 1 1 d .
C7 C 0.6227(4) -0.3191(5) 0.8048(4) 0.0555(9) Uani 1 1 d .
H7A H 0.63 -0.3516 0.8883 0.067 Uiso 1 1 calc R
H7B H 0.5242 -0.3384 0.7587 0.067 Uiso 1 1 calc R
C8 C 0.7252(4) -0.4120(4) 0.7515(4) 0.0582(10) Uani 1 1 d .
H8A H 0.7108 -0.3894 0.6652 0.07 Uiso 1 1 calc R
H8B H 0.7055 -0.5182 0.7597 0.07 Uiso 1 1 calc R
C9 C 0.8799(4) -0.3778(4) 0.8172(4) 0.0525(9) Uani 1 1 d .
H9A H 0.8975 -0.414 0.9006 0.063 Uiso 1 1 calc R
H9B H 0.9452 -0.4307 0.7773 0.063 Uiso 1 1 calc R
C31 C 1.1048(3) -0.1960(4) 0.7071(3) 0.0444(8) Uani 1 1 d .
C32 C 1.1869(4) -0.3168(5) 0.6845(3) 0.0593(10) Uani 1 1 d .
H32 H 1.2198 -0.3881 0.7452 0.071 Uiso 1 1 calc R
C33 C 1.2203(4) -0.3322(6) 0.5722(4) 0.0688(11) Uani 1 1 d .
H33 H 1.2763 -0.4132 0.5582 0.083 Uiso 1 1 calc R
C34 C 1.1713(5) -0.2284(7) 0.4812(4) 0.0729(12) Uani 1 1 d .
H34 H 1.1934 -0.2393 0.4056 0.087 Uiso 1 1 calc R
C35 C 1.0901(5) -0.1096(6) 0.5024(4) 0.0723(12) Uani 1 1 d .
H35 H 1.0574 -0.0386 0.4413 0.087 Uiso 1 1 calc R
C36 C 1.0560(4) -0.0938(5) 0.6142(3) 0.0611(10) Uani 1 1 d .
H36 H 0.9991 -0.013 0.627 0.073 Uiso 1 1 calc R
C61 C 0.5618(4) -0.0745(5) 0.6853(3) 0.0638(11) Uani 1 1 d .
H61A H 0.4598 -0.0828 0.6848 0.077 Uiso 1 1 calc R
H61B H 0.5855 0.0319 0.6891 0.077 Uiso 1 1 calc R
C62 C 0.5815(5) -0.1341(6) 0.5659(3) 0.0782(13) Uani 1 1 d .
H62A H 0.6825 -0.1315 0.5657 0.117 Uiso 1 1 calc R
H62B H 0.5275 -0.0731 0.5003 0.117 Uiso 1 1 calc R
H62C H 0.547 -0.236 0.5552 0.117 Uiso 1 1 calc R
C63 C 0.6004(4) -0.0712(4) 0.9101(3) 0.0521(9) Uani 1 1 d .
H63A H 0.6306 0.0333 0.912 0.063 Uiso 1 1 calc R
H63B H 0.4952 -0.072 0.8895 0.063 Uiso 1 1 calc R
C64 C 0.6519(4) -0.1337(4) 1.0378(3) 0.0468(8) Uani 1 1 d .
C65 C 0.7958(4) -0.1748(5) 1.0876(3) 0.0549(10) Uani 1 1 d .
H65 H 0.8641 -0.1646 1.0413 0.066 Uiso 1 1 calc R
C66 C 0.8373(5) -0.2303(5) 1.2048(3) 0.0623(10) Uani 1 1 d .
H66 H 0.9326 -0.2615 1.2355 0.075 Uiso 1 1 calc R
C67 C 0.7409(5) -0.2402(5) 1.2766(4) 0.0705(12) Uani 1 1 d .
H67 H 0.7708 -0.2751 1.3565 0.085 Uiso 1 1 calc R
C68 C 0.5988(5) -0.1981(5) 1.2298(4) 0.0691(12) Uani 1 1 d .
H68 H 0.532 -0.2054 1.278 0.083 Uiso 1 1 calc R
C69 C 0.5554(4) -0.1453(4) 1.1121(3) 0.0558(9) Uani 1 1 d .
H69 H 0.4593 -0.1166 1.0817 0.067 Uiso 1 1 calc R
N4 N 0.9111(3) -0.2154(3) 0.8184(2) 0.0417(6) Uani 1 1 d .
O1 O 1.1356(3) -0.2102(3) 1.0459(2) 0.0632(7) Uani 1 1 d .
H1 H 1.136 -0.2845 1.0892 0.095 Uiso 1 1 calc R
O5 O 0.8443(3) 0.0272(3) 0.8167(2) 0.0572(7) Uani 1 1 d .

loop_
_atom_site_aniso_label
_atom_site_aniso_U_11
_atom_site_aniso_U_22
_atom_site_aniso_U_33
_atom_site_aniso_U_23
_atom_site_aniso_U_13
_atom_site_aniso_U_12
C2 0.050(2) 0.055(2) 0.0439(19) -0.0019(16) 0.0031(16) 0.0008(17)
C3 0.0389(17) 0.0433(19) 0.0500(18) -0.0018(16) 0.0094(14) -0.0024(15)
C5 0.050(2) 0.0393(19) 0.0390(17) 0.0004(14) 0.0140(14) -0.0009(16)
C6 0.047(2) 0.055(2) 0.0442(19) 0.0016(16) 0.0089(15) -0.0013(18)
C7 0.047(2) 0.059(2) 0.059(2) -0.0046(19) 0.0078(17) -0.0082(19)
C8 0.053(2) 0.051(2) 0.067(2) -0.0080(19) 0.0063(18) -0.0107(18)
C9 0.051(2) 0.043(2) 0.064(2) -0.0021(16) 0.0156(18) -0.0025(17)
C31 0.0375(17) 0.048(2) 0.0470(18) -0.0028(15) 0.0089(14) -0.0068(16)
C32 0.054(2) 0.065(2) 0.059(2) 0.000(2) 0.0153(18) 0.003(2)
C33 0.060(2) 0.079(3) 0.072(3) -0.017(2) 0.024(2) 0.000(2)
C34 0.060(2) 0.110(4) 0.052(2) -0.009(3) 0.0198(19) -0.008(3)
C35 0.079(3) 0.086(3) 0.052(2) 0.009(2) 0.016(2) 0.003(3)
C36 0.065(2) 0.063(2) 0.054(2) 0.005(2) 0.0128(18) 0.009(2)
C61 0.058(2) 0.072(3) 0.058(2) 0.007(2) 0.0067(18) 0.007(2)
C62 0.079(3) 0.099(4) 0.053(2) 0.014(2) 0.011(2) -0.002(3)
C63 0.0413(19) 0.058(2) 0.056(2) -0.0005(17) 0.0094(15) 0.0059(17)
C64 0.047(2) 0.0438(19) 0.052(2) -0.0085(15) 0.0163(15) -0.0027(17)
C65 0.051(2) 0.065(2) 0.050(2) 0.0011(18) 0.0157(16) 0.0056(19)
C66 0.068(3) 0.069(2) 0.050(2) 0.000(2) 0.0142(18) 0.010(2)
C67 0.092(4) 0.065(3) 0.055(2) 0.004(2) 0.020(2) 0.002(3)
C68 0.080(3) 0.074(3) 0.064(2) -0.006(2) 0.038(2) -0.014(3)
C69 0.052(2) 0.053(2) 0.066(2) -0.0161(18) 0.0204(17) -0.0093(18)
N4 0.0427(15) 0.0359(14) 0.0468(15) -0.0006(12) 0.0111(11) 0.0010(13)
O1 0.0835(18) 0.0563(16) 0.0472(13) 0.0018(12) 0.0107(12) 0.0076(15)
O5 0.0605(16) 0.0412(14) 0.0751(18) 0.0008(12) 0.0262(13) -0.0018(12)

loop_
_atom_type_symbol
_atom_type_description
_atom_type_scat_dispersion_real
_atom_type_scat_dispersion_imag
_atom_type_scat_source
C C 0.0033 0.0016 'International Tables Vol C Tables 4.2.6.8 and 6.1.1.4'
H H 0 0 'International Tables Vol C Tables 4.2.6.8 and 6.1.1.4'
N N 0.0061 0.0033 'International Tables Vol C Tables 4.2.6.8 and 6.1.1.4'
O O 0.0106 0.006 'International Tables Vol C Tables 4.2.6.8 and 6.1.1.4'

loop_
_geom_angle_atom_site_label_1
_geom_angle_atom_site_label_2
_geom_angle_atom_site_label_3
_geom_angle
O1 C2 C3 109.9(3)
N4 C3 C2 111.3(3)
N4 C3 C31 110.5(3)
C2 C3 C31 113.3(3)
O5 C5 N4 121.2(3)
O5 C5 C6 118.3(3)
N4 C5 C6 120.4(3)
C7 C6 C63 110.9(3)
C7 C6 C5 114.0(3)
C63 C6 C5 108.4(3)
C7 C6 C61 111.2(3)
C63 C6 C61 105.5(3)
C5 C6 C61 106.4(3)
C8 C7 C6 114.2(3)
C7 C8 C9 109.8(3)
N4 C9 C8 111.9(3)
C36 C31 C32 118.1(3)
C36 C31 C3 119.0(3)
C32 C31 C3 122.8(3)
C33 C32 C31 120.5(4)
C34 C33 C32 120.4(4)
C35 C34 C33 119.6(4)
C34 C35 C36 120.3(4)
C31 C36 C35 121.1(4)
C62 C61 C6 117.8(4)
C64 C63 C6 118.4(3)
C69 C64 C65 117.5(3)
C69 C64 C63 119.6(3)
C65 C64 C63 122.8(3)
C66 C65 C64 120.5(4)
C67 C66 C65 121.0(4)
C66 C67 C68 119.4(4)
C69 C68 C67 120.1(4)
C68 C69 C64 121.4(4)
C5 N4 C9 124.1(3)
C5 N4 C3 119.7(3)
C9 N4 C3 116.2(3)

loop_
_geom_bond_atom_site_label_1
_geom_bond_atom_site_label_2
_geom_bond_distance
C2 O1 1.416(4)
C2 C3 1.518(5)
C3 N4 1.485(4)
C3 C31 1.519(4)
C5 O5 1.237(4)
C5 N4 1.340(4)
C5 C6 1.547(5)
C6 C7 1.530(6)
C6 C63 1.546(5)
C6 C61 1.559(5)
C7 C8 1.507(6)
C8 C9 1.508(5)
C9 N4 1.472(5)
C31 C36 1.379(5)
C31 C32 1.386(5)
C32 C33 1.384(5)
C33 C34 1.374(7)
C34 C35 1.362(7)
C35 C36 1.381(6)
C61 C62 1.500(6)
C63 C64 1.510(5)
C64 C69 1.386(5)
C64 C65 1.395(5)
C65 C66 1.376(5)
C66 C67 1.361(6)
C67 C68 1.377(6)
C68 C69 1.374(6)

loop_
_geom_torsion_atom_site_label_1
_geom_torsion_atom_site_label_2
_geom_torsion_atom_site_label_3
_geom_torsion_atom_site_label_4
_geom_torsion
O1 C2 C3 N4 -63.7(4)
O1 C2 C3 C31 171.2(3)
O5 C5 C6 C7 -179.5(3)
N4 C5 C6 C7 2.5(4)
O5 C5 C6 C63 -55.4(4)
N4 C5 C6 C63 126.6(3)
O5 C5 C6 C61 57.6(4)
N4 C5 C6 C61 -120.4(3)
C63 C6 C7 C8 -152.3(3)
C5 C6 C7 C8 -29.6(5)
C61 C6 C7 C8 90.6(4)
C6 C7 C8 C9 55.3(4)
C7 C8 C9 N4 -53.5(4)
N4 C3 C31 C36 75.3(4)
C2 C3 C31 C36 -159.1(3)
N4 C3 C31 C32 -103.7(4)
C2 C3 C31 C32 21.9(5)
C36 C31 C32 C33 1.1(5)
C3 C31 C32 C33 -179.9(3)
C31 C32 C33 C34 -0.6(6)
C32 C33 C34 C35 0.4(7)
C33 C34 C35 C36 -0.6(7)
C32 C31 C36 C35 -1.3(6)
C3 C31 C36 C35 179.7(4)
C34 C35 C36 C31 1.0(7)
C7 C6 C61 C62 -56.2(5)
C63 C6 C61 C62 -176.6(4)
C5 C6 C61 C62 68.4(5)
C7 C6 C63 C64 51.2(4)
C5 C6 C63 C64 -74.7(4)
C61 C6 C63 C64 171.7(3)
C6 C63 C64 C69 -137.8(4)
C6 C63 C64 C65 45.3(5)
C69 C64 C65 C66 2.6(6)
C63 C64 C65 C66 179.6(4)
C64 C65 C66 C67 -2.9(6)
C65 C66 C67 C68 1.9(7)
C66 C67 C68 C69 -0.6(7)
C67 C68 C69 C64 0.4(6)
C65 C64 C69 C68 -1.3(6)
C63 C64 C69 C68 -178.4(4)
O5 C5 N4 C9 179.8(3)
C6 C5 N4 C9 -2.3(5)
O5 C5 N4 C3 2.3(4)
C6 C5 N4 C3 -179.8(3)
C8 C9 N4 C5 28.5(5)
C8 C9 N4 C3 -153.9(3)
C2 C3 N4 C5 127.3(3)
C31 C3 N4 C5 -106.0(3)
C2 C3 N4 C9 -50.4(4)
C31 C3 N4 C9 76.3(4)

loop_
_cod_related_entry_id
_cod_related_entry_database
_cod_related_entry_code
1 ChemSpider 30658581
